data_7712696
loop_
_publ_author_name
'Mondal, Tapan Kumar'
'Mandal, Subrata'
'Naskar, Rahul'
'Mondal, Apurba Sau'
'Bera, Biswajit'

_publ_section_title
;
 Facile synthesis of novel NNO tethered copper(II) complexes:
 Characterization details, theoretical studies, promising enzyme-like
 activities and bio-molecular interactions
;
_journal_name_full 'Dalton Transactions'
_journal_paper_doi 10.1039/D2DT04170G
_journal_year 2023
_chemical_formula_sum 'C24 H27 Cu N5 O'
_chemical_formula_weight 465.04
_space_group_crystal_system monoclinic
_space_group_IT_number 15
_space_group_name_Hall '-C 2yc'
_space_group_name_H-M_alt 'C 1 2/c 1'
_atom_sites_solution_hydrogens geom
_audit_creation_method SHELXL-2016/6
_audit_update_record
;
2022-12-29 deposited with the CCDC.	2023-03-29 downloaded from the CCDC.
;
_cell_angle_alpha 90
_cell_angle_beta 96.449(3)
_cell_angle_gamma 90
_cell_formula_units_Z 8
_cell_length_a 37.011(3)
_cell_length_b 6.8204(6)
_cell_length_c 18.5941(16)
_cell_measurement_reflns_used 6545
_cell_measurement_temperature 293(2)
_cell_measurement_theta_max 22.00
_cell_measurement_theta_min 2.25
_cell_volume 4664.0(7)
_computing_structure_refinement 'SHELXL-2016/6 (Sheldrick, 2016)'
_computing_structure_solution 'SHELXT 2014/5 (Sheldrick, 2014)'
_diffrn_ambient_temperature 293(2)
_diffrn_measured_fraction_theta_full 0.991
_diffrn_measured_fraction_theta_max 0.992
_diffrn_measurement_device_type 'ccd area detector'
_diffrn_measurement_method 'phi and omega scan'
_diffrn_radiation_type MoK\a
_diffrn_radiation_wavelength 0.71073
_diffrn_reflns_av_R_equivalents 0.0770
_diffrn_reflns_av_unetI/netI 0.0513
_diffrn_reflns_Laue_measured_fraction_full 0.991
_diffrn_reflns_Laue_measured_fraction_max 0.992
_diffrn_reflns_limit_h_max 46
_diffrn_reflns_limit_h_min -46
_diffrn_reflns_limit_k_max 8
_diffrn_reflns_limit_k_min -8
_diffrn_reflns_limit_l_max 23
_diffrn_reflns_limit_l_min -23
_diffrn_reflns_number 32542
_diffrn_reflns_point_group_measured_fraction_full 0.991
_diffrn_reflns_point_group_measured_fraction_max 0.992
_diffrn_reflns_theta_full 25.242
_diffrn_reflns_theta_max 26.998
_diffrn_reflns_theta_min 2.215
_diffrn_source 'fine-focuse sealed tube'
_exptl_absorpt_coefficient_mu 0.961
_exptl_absorpt_correction_T_max 0.943
_exptl_absorpt_correction_T_min 0.918
_exptl_absorpt_correction_type multi-scan
_exptl_absorpt_process_details Sadabs
_exptl_crystal_colour brown
_exptl_crystal_density_diffrn 1.325
_exptl_crystal_description block
_exptl_crystal_F_000 1944
_exptl_crystal_size_max 0.13
_exptl_crystal_size_mid 0.09
_exptl_crystal_size_min 0.07
_refine_diff_density_max 1.202
_refine_diff_density_min -0.814
_refine_diff_density_rms 0.069
_refine_ls_extinction_method none
_refine_ls_goodness_of_fit_ref 1.021
_refine_ls_hydrogen_treatment constr
_refine_ls_matrix_type full
_refine_ls_number_parameters 262
_refine_ls_number_reflns 5052
_refine_ls_number_restraints 0
_refine_ls_restrained_S_all 1.021
_refine_ls_R_factor_all 0.1160
_refine_ls_R_factor_gt 0.0690
_refine_ls_shift/su_max 0.001
_refine_ls_shift/su_mean 0.000
_refine_ls_structure_factor_coef Fsqd
_refine_ls_weighting_details 'w=1/[\s^2^(Fo^2^)+(0.0858P)^2^+13.0488P] where P=(Fo^2^+2Fc^2^)/3'
_refine_ls_weighting_scheme calc
_refine_ls_wR_factor_gt 0.1691
_refine_ls_wR_factor_ref 0.2000
_reflns_Friedel_coverage 0.000
_reflns_number_gt 3088
_reflns_number_total 5052
_reflns_threshold_expression 'I > 2\s(I)'
_cod_data_source_file d2dt04170g2.cif
_cod_data_source_block shelx
_cod_original_sg_symbol_H-M 'C 2/c'
_cod_database_code 7712696
_shelx_shelxl_version_number 2016/6
_shelx_space_group_comment
;
The symmetry employed for this shelxl refinement is uniquely defined
by the following loop, which should always be used as a source of
symmetry information in preference to the above space-group names.
They are only intended as comments.
;

loop_
_space_group_symop_operation_xyz
'x, y, z'
'-x, y, -z+1/2'
'x+1/2, y+1/2, z'
'-x+1/2, y+1/2, -z+1/2'
'-x, -y, -z'
'x, -y, z-1/2'
'-x+1/2, -y+1/2, -z'
'x+1/2, -y+1/2, z-1/2'

loop_
_atom_site_label
_atom_site_type_symbol
_atom_site_fract_x
_atom_site_fract_y
_atom_site_fract_z
_atom_site_U_iso_or_equiv
_atom_site_adp_type
_atom_site_occupancy
_atom_site_site_symmetry_order
_atom_site_calc_flag
_atom_site_refinement_flags_posn
_atom_site_refinement_flags_adp
_atom_site_refinement_flags_occupancy
_atom_site_disorder_assembly
_atom_site_disorder_group
Cu1 Cu 0.29060(2) 0.49535(8) 0.40397(3) 0.0492(2) Uani 1 1 d . . . . .
O1 O 0.34155(9) 0.5187(5) 0.40736(18) 0.0578(8) Uani 1 1 d . . . . .
N1 N 0.29159(9) 0.5586(5) 0.5072(2) 0.0427(8) Uani 1 1 d . . . . .
N2 N 0.23829(10) 0.4426(5) 0.4123(2) 0.0510(9) Uani 1 1 d . . . . .
N3 N 0.28447(15) 0.4583(9) 0.2984(3) 0.0824(15) Uani 1 1 d . . . . .
N4 N 0.30497(15) 0.3658(9) 0.2682(3) 0.0793(15) Uani 1 1 d . . . . .
N5 N 0.32370(18) 0.2760(11) 0.2356(3) 0.117(2) Uani 1 1 d . . . . .
C1 C 0.36428(12) 0.6003(7) 0.4560(2) 0.0482(10) Uani 1 1 d . . . . .
C2 C 0.40004(13) 0.6458(8) 0.4399(3) 0.0582(12) Uani 1 1 d . . . . .
C3 C 0.42355(13) 0.7361(9) 0.4925(3) 0.0668(14) Uani 1 1 d . . . . .
H3 H 0.446615 0.767946 0.480778 0.080 Uiso 1 1 calc R U . . .
C4 C 0.41538(12) 0.7842(8) 0.5629(3) 0.0593(13) Uani 1 1 d . . . . .
C5 C 0.38173(12) 0.7350(7) 0.5788(3) 0.0519(11) Uani 1 1 d . . . . .
H5 H 0.375723 0.758154 0.625265 0.062 Uiso 1 1 calc R U . . .
C6 C 0.35522(11) 0.6489(6) 0.5268(2) 0.0461(10) Uani 1 1 d . . . . .
C7 C 0.41197(15) 0.5907(11) 0.3652(3) 0.0822(18) Uani 1 1 d . . . . .
C8 C 0.4101(2) 0.3667(12) 0.3569(4) 0.111(3) Uani 1 1 d . . . . .
H8A H 0.425795 0.306542 0.395262 0.166 Uiso 1 1 calc R U . . .
H8B H 0.385545 0.323510 0.359211 0.166 Uiso 1 1 calc R U . . .
H8C H 0.417709 0.330093 0.311127 0.166 Uiso 1 1 calc R U . . .
C9 C 0.38704(18) 0.6911(13) 0.3045(3) 0.103(2) Uani 1 1 d . . . . .
H9A H 0.388568 0.830761 0.310599 0.154 Uiso 1 1 calc R U . . .
H9B H 0.394565 0.655965 0.258492 0.154 Uiso 1 1 calc R U . . .
H9C H 0.362401 0.649381 0.306576 0.154 Uiso 1 1 calc R U . . .
C10 C 0.45073(18) 0.6616(16) 0.3577(4) 0.131(4) Uani 1 1 d . . . . .
H10A H 0.451818 0.801614 0.362935 0.197 Uiso 1 1 calc R U . . .
H10B H 0.467402 0.601927 0.394582 0.197 Uiso 1 1 calc R U . . .
H10C H 0.457204 0.625752 0.310908 0.197 Uiso 1 1 calc R U . . .
C11 C 0.4435(2) 0.8808(19) 0.6158(6) 0.156(2) Uani 1 1 d . . . . .
C12 C 0.4294(2) 0.9493(16) 0.6844(5) 0.156(2) Uani 1 1 d . . . . .
H12A H 0.405428 1.002464 0.673159 0.235 Uiso 1 1 calc R U . . .
H12B H 0.428542 0.840532 0.716932 0.235 Uiso 1 1 calc R U . . .
H12C H 0.445272 1.048536 0.706813 0.235 Uiso 1 1 calc R U . . .
C13 C 0.4531(2) 1.0868(18) 0.5801(5) 0.156(2) Uani 1 1 d . . . . .
H13A H 0.431599 1.166557 0.573172 0.235 Uiso 1 1 calc R U . . .
H13B H 0.471435 1.153252 0.611684 0.235 Uiso 1 1 calc R U . . .
H13C H 0.461898 1.063417 0.534276 0.235 Uiso 1 1 calc R U . . .
C14 C 0.4787(2) 0.7967(17) 0.6198(5) 0.156(2) Uani 1 1 d . . . . .
H14A H 0.483817 0.760413 0.572082 0.235 Uiso 1 1 calc R U . . .
H14B H 0.496357 0.890268 0.639880 0.235 Uiso 1 1 calc R U . . .
H14C H 0.479626 0.682264 0.649998 0.235 Uiso 1 1 calc R U . . .
C15 C 0.31991(11) 0.6186(6) 0.5480(2) 0.0440(10) Uani 1 1 d . . . . .
H15 H 0.316944 0.644723 0.596066 0.053 Uiso 1 1 calc R U . . .
C16 C 0.25759(12) 0.5331(5) 0.5341(3) 0.0446(10) Uani 1 1 d . . . . .
C17 C 0.24945(13) 0.5631(7) 0.6036(3) 0.0540(12) Uani 1 1 d . . . . .
H17 H 0.267298 0.609117 0.638798 0.065 Uiso 1 1 calc R U . . .
C18 C 0.21428(15) 0.5246(7) 0.6218(3) 0.0642(13) Uani 1 1 d . . . . .
H18 H 0.209317 0.543535 0.669239 0.077 Uiso 1 1 calc R U . . .
C19 C 0.18714(14) 0.4598(7) 0.5712(3) 0.0648(14) Uani 1 1 d . . . . .
H19 H 0.164084 0.435675 0.584605 0.078 Uiso 1 1 calc R U . . .
C20 C 0.19391(13) 0.4296(6) 0.4997(3) 0.0546(12) Uani 1 1 d . . . . .
C21 C 0.22935(12) 0.4672(5) 0.4812(3) 0.0455(10) Uani 1 1 d . . . . .
C22 C 0.21311(14) 0.3806(8) 0.3617(3) 0.0648(14) Uani 1 1 d . . . . .
H22 H 0.219175 0.362933 0.314974 0.078 Uiso 1 1 calc R U . . .
C23 C 0.17738(14) 0.3402(8) 0.3761(3) 0.0695(15) Uani 1 1 d . . . . .
H23 H 0.160182 0.298776 0.338910 0.083 Uiso 1 1 calc R U . . .
C24 C 0.16799(13) 0.3612(7) 0.4434(3) 0.0647(14) Uani 1 1 d . . . . .
H24 H 0.144513 0.330878 0.453035 0.078 Uiso 1 1 calc R U . . .

loop_
_atom_site_aniso_label
_atom_site_aniso_U_11
_atom_site_aniso_U_22
_atom_site_aniso_U_33
_atom_site_aniso_U_23
_atom_site_aniso_U_13
_atom_site_aniso_U_12
Cu1 0.0506(3) 0.0501(3) 0.0458(3) 0.0017(3) 0.0009(2) -0.0006(3)
O1 0.0517(17) 0.071(2) 0.0514(18) -0.0146(16) 0.0097(14) -0.0107(16)
N1 0.0443(19) 0.0327(17) 0.051(2) 0.0039(15) 0.0048(16) -0.0007(14)
N2 0.053(2) 0.0384(19) 0.059(2) 0.0037(17) -0.0072(19) 0.0007(16)
N3 0.074(3) 0.117(4) 0.053(3) -0.007(3) -0.005(2) 0.009(3)
N4 0.079(3) 0.114(4) 0.043(3) -0.006(3) -0.001(2) -0.016(3)
N5 0.104(4) 0.176(7) 0.074(4) -0.042(4) 0.020(3) 0.000(4)
C1 0.046(2) 0.046(2) 0.053(3) 0.001(2) 0.007(2) 0.004(2)
C2 0.051(3) 0.071(3) 0.055(3) -0.004(2) 0.012(2) 0.000(2)
C3 0.043(2) 0.091(4) 0.068(3) -0.004(3) 0.011(2) -0.005(3)
C4 0.042(2) 0.072(3) 0.062(3) -0.006(3) 0.001(2) -0.006(2)
C5 0.050(3) 0.055(3) 0.050(3) -0.002(2) 0.003(2) 0.002(2)
C6 0.047(2) 0.041(2) 0.051(3) 0.003(2) 0.007(2) 0.0018(19)
C7 0.059(3) 0.126(5) 0.065(4) -0.021(4) 0.021(3) -0.012(4)
C8 0.101(5) 0.128(7) 0.108(6) -0.048(5) 0.031(4) 0.015(5)
C9 0.088(4) 0.164(7) 0.059(4) 0.002(4) 0.019(3) -0.035(5)
C10 0.068(4) 0.238(11) 0.094(5) -0.052(6) 0.034(4) -0.030(6)
C11 0.089(3) 0.234(6) 0.141(4) -0.080(4) -0.007(3) -0.039(3)
C12 0.089(3) 0.234(6) 0.141(4) -0.080(4) -0.007(3) -0.039(3)
C13 0.089(3) 0.234(6) 0.141(4) -0.080(4) -0.007(3) -0.039(3)
C14 0.089(3) 0.234(6) 0.141(4) -0.080(4) -0.007(3) -0.039(3)
C15 0.050(2) 0.035(2) 0.047(2) 0.0016(18) 0.007(2) 0.0014(18)
C16 0.047(2) 0.030(2) 0.057(3) 0.0053(18) 0.004(2) 0.0008(17)
C17 0.053(3) 0.048(2) 0.062(3) 0.001(2) 0.010(2) -0.001(2)
C18 0.066(3) 0.059(3) 0.070(3) 0.004(3) 0.018(3) -0.002(3)
C19 0.054(3) 0.048(3) 0.096(4) 0.010(3) 0.023(3) 0.000(2)
C20 0.050(3) 0.031(2) 0.081(4) 0.009(2) 0.000(2) 0.0011(19)
C21 0.046(2) 0.026(2) 0.063(3) 0.0089(18) 0.000(2) 0.0023(16)
C22 0.065(3) 0.055(3) 0.071(3) 0.004(3) -0.009(3) 0.000(2)
C23 0.058(3) 0.058(3) 0.086(4) 0.008(3) -0.021(3) -0.007(2)
C24 0.047(3) 0.044(3) 0.101(4) 0.016(3) -0.002(3) -0.003(2)

loop_
_atom_type_symbol
_atom_type_description
_atom_type_scat_dispersion_real
_atom_type_scat_dispersion_imag
_atom_type_scat_source
C C 0.0033 0.0016 'International Tables Vol C Tables 4.2.6.8 and 6.1.1.4'
H H 0.0000 0.0000 'International Tables Vol C Tables 4.2.6.8 and 6.1.1.4'
N N 0.0061 0.0033 'International Tables Vol C Tables 4.2.6.8 and 6.1.1.4'
O O 0.0106 0.0060 'International Tables Vol C Tables 4.2.6.8 and 6.1.1.4'
Cu Cu 0.3201 1.2651 'International Tables Vol C Tables 4.2.6.8 and 6.1.1.4'

loop_
_geom_angle_atom_site_label_1
_geom_angle_atom_site_label_2
_geom_angle_atom_site_label_3
_geom_angle
_geom_angle_site_symmetry_1
_geom_angle_site_symmetry_3
_geom_angle_publ_flag
O1 Cu1 N1 92.28(14) . . ?
O1 Cu1 N3 92.69(19) . . ?
N1 Cu1 N3 172.39(19) . . ?
O1 Cu1 N2 171.54(15) . . ?
N1 Cu1 N2 82.83(16) . . ?
N3 Cu1 N2 92.9(2) . . ?
C1 O1 Cu1 129.1(3) . . ?
C15 N1 C16 121.8(4) . . ?
C15 N1 Cu1 124.7(3) . . ?
C16 N1 Cu1 113.5(3) . . ?
C22 N2 C21 118.8(4) . . ?
C22 N2 Cu1 128.2(4) . . ?
C21 N2 Cu1 113.0(3) . . ?
N4 N3 Cu1 122.5(4) . . ?
N5 N4 N3 176.5(6) . . ?
O1 C1 C2 119.7(4) . . ?
O1 C1 C6 122.8(4) . . ?
C2 C1 C6 117.5(4) . . ?
C3 C2 C1 118.4(4) . . ?
C3 C2 C7 121.6(5) . . ?
C1 C2 C7 120.1(4) . . ?
C2 C3 C4 125.2(5) . . ?
C2 C3 H3 117.4 . . ?
C4 C3 H3 117.4 . . ?
C5 C4 C3 116.2(4) . . ?
C5 C4 C11 123.5(6) . . ?
C3 C4 C11 120.2(6) . . ?
C4 C5 C6 122.3(4) . . ?
C4 C5 H5 118.8 . . ?
C6 C5 H5 118.8 . . ?
C15 C6 C5 117.1(4) . . ?
C15 C6 C1 122.6(4) . . ?
C5 C6 C1 120.3(4) . . ?
C8 C7 C9 110.6(6) . . ?
C8 C7 C10 109.7(6) . . ?
C9 C7 C10 106.4(6) . . ?
C8 C7 C2 108.5(5) . . ?
C9 C7 C2 110.0(5) . . ?
C10 C7 C2 111.6(5) . . ?
C7 C8 H8A 109.5 . . ?
C7 C8 H8B 109.5 . . ?
H8A C8 H8B 109.5 . . ?
C7 C8 H8C 109.5 . . ?
H8A C8 H8C 109.5 . . ?
H8B C8 H8C 109.5 . . ?
C7 C9 H9A 109.5 . . ?
C7 C9 H9B 109.5 . . ?
H9A C9 H9B 109.5 . . ?
C7 C9 H9C 109.5 . . ?
H9A C9 H9C 109.5 . . ?
H9B C9 H9C 109.5 . . ?
C7 C10 H10A 109.5 . . ?
C7 C10 H10B 109.5 . . ?
H10A C10 H10B 109.5 . . ?
C7 C10 H10C 109.5 . . ?
H10A C10 H10C 109.5 . . ?
H10B C10 H10C 109.5 . . ?
C14 C11 C12 119.1(9) . . ?
C14 C11 C4 114.9(8) . . ?
C12 C11 C4 114.2(7) . . ?
C14 C11 C13 97.6(8) . . ?
C12 C11 C13 101.0(9) . . ?
C4 C11 C13 106.3(8) . . ?
C11 C12 H12A 109.5 . . ?
C11 C12 H12B 109.5 . . ?
H12A C12 H12B 109.5 . . ?
C11 C12 H12C 109.5 . . ?
H12A C12 H12C 109.5 . . ?
H12B C12 H12C 109.5 . . ?
C11 C13 H13A 109.5 . . ?
C11 C13 H13B 109.5 . . ?
H13A C13 H13B 109.5 . . ?
C11 C13 H13C 109.5 . . ?
H13A C13 H13C 109.5 . . ?
H13B C13 H13C 109.5 . . ?
C11 C14 H14A 109.5 . . ?
C11 C14 H14B 109.5 . . ?
H14A C14 H14B 109.5 . . ?
C11 C14 H14C 109.5 . . ?
H14A C14 H14C 109.5 . . ?
H14B C14 H14C 109.5 . . ?
N1 C15 C6 126.5(4) . . ?
N1 C15 H15 116.8 . . ?
C6 C15 H15 116.8 . . ?
C17 C16 N1 127.7(4) . . ?
C17 C16 C21 118.4(4) . . ?
N1 C16 C21 114.0(4) . . ?
C16 C17 C18 120.3(5) . . ?
C16 C17 H17 119.9 . . ?
C18 C17 H17 119.9 . . ?
C19 C18 C17 121.5(5) . . ?
C19 C18 H18 119.2 . . ?
C17 C18 H18 119.2 . . ?
C18 C19 C20 120.4(5) . . ?
C18 C19 H19 119.8 . . ?
C20 C19 H19 119.8 . . ?
C19 C20 C21 118.4(5) . . ?
C19 C20 C24 125.0(5) . . ?
C21 C20 C24 116.6(5) . . ?
N2 C21 C20 122.2(4) . . ?
N2 C21 C16 116.7(4) . . ?
C20 C21 C16 121.1(5) . . ?
N2 C22 C23 122.2(5) . . ?
N2 C22 H22 118.9 . . ?
C23 C22 H22 118.9 . . ?
C24 C23 C22 120.2(5) . . ?
C24 C23 H23 119.9 . . ?
C22 C23 H23 119.9 . . ?
C23 C24 C20 119.9(5) . . ?
C23 C24 H24 120.0 . . ?
C20 C24 H24 120.0 . . ?

loop_
_geom_bond_atom_site_label_1
_geom_bond_atom_site_label_2
_geom_bond_distance
_geom_bond_site_symmetry_2
_geom_bond_publ_flag
Cu1 O1 1.887(3) . ?
Cu1 N1 1.963(4) . ?
Cu1 N3 1.966(5) . ?
Cu1 N2 1.992(4) . ?
O1 C1 1.290(5) . ?
N1 C15 1.290(5) . ?
N1 C16 1.416(5) . ?
N2 C22 1.317(6) . ?
N2 C21 1.368(6) . ?
N3 N4 1.177(7) . ?
N4 N5 1.148(8) . ?
C1 C2 1.424(6) . ?
C1 C6 1.433(6) . ?
C2 C3 1.380(7) . ?
C2 C7 1.549(7) . ?
C3 C4 1.414(7) . ?
C3 H3 0.9300 . ?
C4 C5 1.354(6) . ?
C4 C11 1.503(9) . ?
C5 C6 1.424(6) . ?
C5 H5 0.9300 . ?
C6 C15 1.422(6) . ?
C7 C8 1.536(11) . ?
C7 C9 1.537(9) . ?
C7 C10 1.535(8) . ?
C8 H8A 0.9600 . ?
C8 H8B 0.9600 . ?
C8 H8C 0.9600 . ?
C9 H9A 0.9600 . ?
C9 H9B 0.9600 . ?
C9 H9C 0.9600 . ?
C10 H10A 0.9600 . ?
C10 H10B 0.9600 . ?
C10 H10C 0.9600 . ?
C11 C14 1.415(12) . ?
C11 C12 1.506(12) . ?
C11 C13 1.610(16) . ?
C12 H12A 0.9600 . ?
C12 H12B 0.9600 . ?
C12 H12C 0.9600 . ?
C13 H13A 0.9600 . ?
C13 H13B 0.9600 . ?
C13 H13C 0.9600 . ?
C14 H14A 0.9600 . ?
C14 H14B 0.9600 . ?
C14 H14C 0.9600 . ?
C15 H15 0.9300 . ?
C16 C17 1.376(6) . ?
C16 C21 1.425(6) . ?
C17 C18 1.406(7) . ?
C17 H17 0.9300 . ?
C18 C19 1.370(8) . ?
C18 H18 0.9300 . ?
C19 C20 1.396(8) . ?
C19 H19 0.9300 . ?
C20 C21 1.416(6) . ?
C20 C24 1.417(7) . ?
C22 C23 1.405(7) . ?
C22 H22 0.9300 . ?
C23 C24 1.343(8) . ?
C23 H23 0.9300 . ?
C24 H24 0.9300 . ?

loop_
_geom_torsion_atom_site_label_1
_geom_torsion_atom_site_label_2
_geom_torsion_atom_site_label_3
_geom_torsion_atom_site_label_4
_geom_torsion
_geom_torsion_site_symmetry_1
_geom_torsion_site_symmetry_2
_geom_torsion_site_symmetry_3
_geom_torsion_site_symmetry_4
_geom_torsion_publ_flag
N1 Cu1 O1 C1 -16.4(4) . . . . ?
N3 Cu1 O1 C1 157.9(4) . . . . ?
Cu1 O1 C1 C2 -164.1(3) . . . . ?
Cu1 O1 C1 C6 15.8(7) . . . . ?
O1 C1 C2 C3 178.9(5) . . . . ?
C6 C1 C2 C3 -1.0(7) . . . . ?
O1 C1 C2 C7 -2.2(7) . . . . ?
C6 C1 C2 C7 177.9(5) . . . . ?
C1 C2 C3 C4 1.6(9) . . . . ?
C7 C2 C3 C4 -177.3(6) . . . . ?
C2 C3 C4 C5 0.5(8) . . . . ?
C2 C3 C4 C11 179.3(8) . . . . ?
C3 C4 C5 C6 -3.2(7) . . . . ?
C11 C4 C5 C6 178.1(7) . . . . ?
C4 C5 C6 C15 -174.9(4) . . . . ?
C4 C5 C6 C1 3.8(7) . . . . ?
O1 C1 C6 C15 -2.8(7) . . . . ?
C2 C1 C6 C15 177.1(4) . . . . ?
O1 C1 C6 C5 178.6(4) . . . . ?
C2 C1 C6 C5 -1.5(6) . . . . ?
C3 C2 C7 C8 117.0(6) . . . . ?
C1 C2 C7 C8 -61.8(7) . . . . ?
C3 C2 C7 C9 -121.8(6) . . . . ?
C1 C2 C7 C9 59.3(7) . . . . ?
C3 C2 C7 C10 -3.9(9) . . . . ?
C1 C2 C7 C10 177.2(6) . . . . ?
C5 C4 C11 C14 133.2(9) . . . . ?
C3 C4 C11 C14 -45.5(13) . . . . ?
C5 C4 C11 C12 -9.6(14) . . . . ?
C3 C4 C11 C12 171.7(8) . . . . ?
C5 C4 C11 C13 -120.1(7) . . . . ?
C3 C4 C11 C13 61.2(10) . . . . ?
C16 N1 C15 C6 179.9(4) . . . . ?
Cu1 N1 C15 C6 -0.4(6) . . . . ?
C5 C6 C15 N1 173.8(4) . . . . ?
C1 C6 C15 N1 -4.9(7) . . . . ?
C15 N1 C16 C17 -0.9(6) . . . . ?
Cu1 N1 C16 C17 179.4(4) . . . . ?
C15 N1 C16 C21 179.6(4) . . . . ?
Cu1 N1 C16 C21 -0.1(4) . . . . ?
N1 C16 C17 C18 -178.0(4) . . . . ?
C21 C16 C17 C18 1.5(6) . . . . ?
C16 C17 C18 C19 -1.1(7) . . . . ?
C17 C18 C19 C20 0.2(8) . . . . ?
C18 C19 C20 C21 0.2(7) . . . . ?
C18 C19 C20 C24 179.3(5) . . . . ?
C22 N2 C21 C20 -0.5(6) . . . . ?
Cu1 N2 C21 C20 -177.4(3) . . . . ?
C22 N2 C21 C16 179.5(4) . . . . ?
Cu1 N2 C21 C16 2.6(4) . . . . ?
C19 C20 C21 N2 -179.6(4) . . . . ?
C24 C20 C21 N2 1.2(6) . . . . ?
C19 C20 C21 C16 0.3(6) . . . . ?
C24 C20 C21 C16 -178.9(4) . . . . ?
C17 C16 C21 N2 178.8(4) . . . . ?
N1 C16 C21 N2 -1.7(5) . . . . ?
C17 C16 C21 C20 -1.2(6) . . . . ?
N1 C16 C21 C20 178.4(3) . . . . ?
C21 N2 C22 C23 0.4(7) . . . . ?
Cu1 N2 C22 C23 176.8(4) . . . . ?
N2 C22 C23 C24 -1.1(8) . . . . ?
C22 C23 C24 C20 1.8(8) . . . . ?
C19 C20 C24 C23 179.0(5) . . . . ?
C21 C20 C24 C23 -1.8(7) . . . . ?
